data_7207700
loop_
_publ_author_name
'Yang, Xiaolong'
'Zhao, Yongbiao'
'Zhang, Xinwen'
'Li, Rui'
'Dang, Jingshuang'
'Li, Yan'
'Zhou, Guijiang'
'Wu, Zhaoxin'
'Ma, Dongge'
'Wong, Wai-Yeung'
'Zhao, Xiang'
'Ren, Aimin'
'Wang, Lixiang'
'Hou, Xun'

_publ_section_title
;
 Thiazole-based metallophosphors of iridium with balanced carrier
 injection/transporting features and their two-colour WOLEDs fabricated by
 both vacuum deposition and solution processing-vacuum deposition hybrid
 strategy
;
_journal_issue 15
_journal_name_full 'Journal of Materials Chemistry'
_journal_page_first 7136
_journal_paper_doi 10.1039/c2jm14712b
_journal_volume 22
_journal_year 2012
_chemical_formula_moiety 'C63 H45 Ir N6 S3, C H Cl3'
_chemical_formula_sum 'C64 H46 Cl3 Ir N6 S3'
_chemical_formula_weight 1293.80
_chemical_name_systematic
;
?
;
_space_group_IT_number 2
_symmetry_cell_setting triclinic
_symmetry_space_group_name_Hall '-P 1'
_symmetry_space_group_name_H-M 'P -1'
_atom_sites_solution_hydrogens geom
_atom_sites_solution_primary direct
_atom_sites_solution_secondary difmap
_audit_creation_method SHELXL-97
_cell_angle_alpha 84.885(2)
_cell_angle_beta 85.729(2)
_cell_angle_gamma 82.363(2)
_cell_formula_units_Z 2
_cell_length_a 12.6085(12)
_cell_length_b 13.1762(13)
_cell_length_c 17.0010(16)
_cell_measurement_reflns_used 16990
_cell_measurement_temperature 173(2)
_cell_measurement_theta_max 28.27
_cell_measurement_theta_min 2.54
_cell_volume 2782.6(5)
_computing_cell_refinement 'SAINT (Bruker, 1999)'
_computing_data_collection 'SMART (Bruker, 1998)'
_computing_data_reduction SAINT
_computing_structure_refinement 'SHELXL-97 (Sheldrick, 1997)'
_computing_structure_solution 'SHELXS-97 (Sheldrick, 1990)'
_diffrn_ambient_temperature 173(2)
_diffrn_measured_fraction_theta_full 0.901
_diffrn_measured_fraction_theta_max 0.901
_diffrn_measurement_device_type 'Smart CCD'
_diffrn_measurement_method '\w and \f scans'
_diffrn_radiation_monochromator graphite
_diffrn_radiation_source 'fine-focus sealed tube'
_diffrn_radiation_type MoK\a
_diffrn_radiation_wavelength 0.71073
_diffrn_reflns_av_R_equivalents 0.0316
_diffrn_reflns_av_sigmaI/netI 0.0820
_diffrn_reflns_limit_h_max 13
_diffrn_reflns_limit_h_min -16
_diffrn_reflns_limit_k_max 17
_diffrn_reflns_limit_k_min -17
_diffrn_reflns_limit_l_max 21
_diffrn_reflns_limit_l_min -22
_diffrn_reflns_number 16990
_diffrn_reflns_theta_full 28.27
_diffrn_reflns_theta_max 28.27
_diffrn_reflns_theta_min 2.54
_exptl_absorpt_coefficient_mu 2.703
_exptl_absorpt_correction_T_max 1.0000
_exptl_absorpt_correction_T_min 0.8789
_exptl_absorpt_correction_type multi-scan
_exptl_absorpt_process_details SADABS
_exptl_crystal_colour orange
_exptl_crystal_density_diffrn 1.544
_exptl_crystal_density_method 'not measured'
_exptl_crystal_description plate
_exptl_crystal_F_000 1296
_exptl_crystal_size_max 0.30
_exptl_crystal_size_mid 0.25
_exptl_crystal_size_min 0.13
_refine_diff_density_max 2.015
_refine_diff_density_min -1.799
_refine_diff_density_rms 0.154
_refine_ls_extinction_method none
_refine_ls_goodness_of_fit_ref 1.008
_refine_ls_hydrogen_treatment constr
_refine_ls_matrix_type full
_refine_ls_number_parameters 694
_refine_ls_number_reflns 12428
_refine_ls_number_restraints 0
_refine_ls_restrained_S_all 1.008
_refine_ls_R_factor_all 0.0726
_refine_ls_R_factor_gt 0.0474
_refine_ls_shift/su_max 0.004
_refine_ls_shift/su_mean 0.001
_refine_ls_structure_factor_coef Fsqd
_refine_ls_weighting_details 'calc w=1/[\s^2^(Fo^2^)+(0.0691P)^2^+0.0000P] where P=(Fo^2^+2Fc^2^)/3'
_refine_ls_weighting_scheme calc
_refine_ls_wR_factor_gt 0.1129
_refine_ls_wR_factor_ref 0.1259
_reflns_number_gt 9688
_reflns_number_total 12428
_reflns_threshold_expression >2sigma(I)
_cod_data_source_file c2jm14712b.txt
_cod_data_source_block wy2188wc
_cod_depositor_comments
;
The following automatic conversions were performed:

'_symmetry_cell_setting' value 'Triclinic' changed to 'triclinic'
according to /home/saulius/struct/CIF-dictionaries/cif_core.dic
dictionary named 'cif_core.dic' version 2.4.1 from 2010-06-29.

Automatic conversion script
Id: cif_fix_values 1715 2011-07-08 13:25:40Z adriana 
;
_cod_original_sg_symbol_H-M P-1
_cod_database_code 7207700

loop_
_symmetry_equiv_pos_as_xyz
'x, y, z'
'-x, -y, -z'

loop_
_atom_site_label
_atom_site_type_symbol
_atom_site_fract_x
_atom_site_fract_y
_atom_site_fract_z
_atom_site_U_iso_or_equiv
_atom_site_adp_type
_atom_site_occupancy
_atom_site_symmetry_multiplicity
_atom_site_calc_flag
_atom_site_refinement_flags
C1 C 0.7144(5) 0.7620(5) 0.3802(4) 0.0352(15) Uani 1 1 d .
H1A H 0.7493 0.8162 0.3538 0.042 Uiso 1 1 calc R
C2 C 0.6491(6) 0.7100(6) 0.3443(4) 0.0465(18) Uani 1 1 d .
H2A H 0.6321 0.7235 0.2905 0.056 Uiso 1 1 calc R
C3 C 0.6712(5) 0.6510(5) 0.4820(4) 0.0309(14) Uani 1 1 d .
C4 C 0.6823(4) 0.6043(4) 0.5622(4) 0.0270(13) Uani 1 1 d .
C5 C 0.7535(4) 0.6479(4) 0.6063(3) 0.0215(11) Uani 1 1 d .
C6 C 0.7715(4) 0.6010(4) 0.6807(4) 0.0248(12) Uani 1 1 d .
H6A H 0.8204 0.6268 0.7113 0.030 Uiso 1 1 calc R
C7 C 0.7205(5) 0.5163(4) 0.7136(4) 0.0323(14) Uani 1 1 d .
C8 C 0.6508(5) 0.4757(5) 0.6682(4) 0.0381(16) Uani 1 1 d .
H8A H 0.6167 0.4181 0.6890 0.046 Uiso 1 1 calc R
C9 C 0.6317(5) 0.5196(5) 0.5927(4) 0.0380(16) Uani 1 1 d .
H9A H 0.5842 0.4924 0.5617 0.046 Uiso 1 1 calc R
C10 C 0.8552(6) 0.4632(5) 0.8106(4) 0.0443(18) Uani 1 1 d .
C11 C 0.9357(6) 0.4089(7) 0.7661(5) 0.055(2) Uani 1 1 d .
H11A H 0.9173 0.3741 0.7234 0.066 Uiso 1 1 calc R
C12 C 1.0416(8) 0.4036(9) 0.7817(6) 0.075(3) Uani 1 1 d .
H12A H 1.0958 0.3652 0.7507 0.090 Uiso 1 1 calc R
C13 C 1.0682(9) 0.4552(10) 0.8435(7) 0.087(4) Uani 1 1 d .
H13A H 1.1413 0.4544 0.8540 0.105 Uiso 1 1 calc R
C14 C 0.9876(11) 0.5082(8) 0.8901(7) 0.085(4) Uani 1 1 d .
H14A H 1.0056 0.5417 0.9336 0.102 Uiso 1 1 calc R
C15 C 0.8797(9) 0.5120(7) 0.8730(5) 0.063(2) Uani 1 1 d .
H15A H 0.8245 0.5482 0.9046 0.076 Uiso 1 1 calc R
C16 C 0.6676(7) 0.4364(6) 0.8440(5) 0.053(2) Uani 1 1 d .
C17 C 0.5603(7) 0.4816(6) 0.8429(5) 0.062(2) Uani 1 1 d .
H17A H 0.5404 0.5377 0.8056 0.074 Uiso 1 1 calc R
C18 C 0.4835(7) 0.4442(8) 0.8965(6) 0.079(3) Uani 1 1 d .
H18A H 0.4108 0.4741 0.8949 0.095 Uiso 1 1 calc R
C19 C 0.5117(9) 0.3633(10) 0.9527(7) 0.111(5) Uani 1 1 d .
H19A H 0.4585 0.3374 0.9887 0.134 Uiso 1 1 calc R
C20 C 0.6187(10) 0.3209(9) 0.9555(7) 0.112(5) Uani 1 1 d .
H20A H 0.6385 0.2662 0.9940 0.134 Uiso 1 1 calc R
C21 C 0.6970(8) 0.3575(7) 0.9025(6) 0.077(3) Uani 1 1 d .
H21A H 0.7700 0.3294 0.9059 0.093 Uiso 1 1 calc R
C22 C 0.9384(5) 0.9287(4) 0.4301(3) 0.0271(12) Uani 1 1 d .
H22A H 0.9968 0.8789 0.4162 0.033 Uiso 1 1 calc R
C23 C 0.9289(5) 1.0268(5) 0.3997(4) 0.0332(14) Uani 1 1 d .
H23A H 0.9791 1.0545 0.3621 0.040 Uiso 1 1 calc R
C24 C 0.7821(5) 0.9875(4) 0.4923(3) 0.0245(12) Uani 1 1 d .
C25 C 0.6881(5) 0.9733(4) 0.5466(3) 0.0253(12) Uani 1 1 d .
C26 C 0.6906(4) 0.8722(4) 0.5857(3) 0.0218(11) Uani 1 1 d .
C27 C 0.6047(4) 0.8562(4) 0.6393(4) 0.0264(12) Uani 1 1 d .
H27A H 0.6045 0.7908 0.6678 0.032 Uiso 1 1 calc R
C28 C 0.5187(5) 0.9322(4) 0.6533(4) 0.0284(13) Uani 1 1 d .
C29 C 0.5182(5) 1.0304(4) 0.6132(4) 0.0319(14) Uani 1 1 d .
H29A H 0.4601 1.0826 0.6224 0.038 Uiso 1 1 calc R
C30 C 0.6036(5) 1.0502(4) 0.5601(4) 0.0319(14) Uani 1 1 d .
H30A H 0.6043 1.1164 0.5329 0.038 Uiso 1 1 calc R
C31 C 0.3783(6) 0.9925(5) 0.7532(4) 0.0374(16) Uani 1 1 d .
C32 C 0.4392(7) 1.0493(6) 0.7927(4) 0.0480(19) Uani 1 1 d .
H32A H 0.5153 1.0359 0.7882 0.058 Uiso 1 1 calc R
C33 C 0.3890(9) 1.1259(6) 0.8392(5) 0.063(3) Uani 1 1 d .
H33A H 0.4307 1.1634 0.8675 0.075 Uiso 1 1 calc R
C34 C 0.2779(9) 1.1476(7) 0.8440(5) 0.070(3) Uani 1 1 d .
H34A H 0.2434 1.2010 0.8745 0.084 Uiso 1 1 calc R
C35 C 0.2194(8) 1.0921(7) 0.8051(6) 0.068(3) Uani 1 1 d .
H35A H 0.1434 1.1067 0.8091 0.081 Uiso 1 1 calc R
C36 C 0.2675(6) 1.0138(6) 0.7590(5) 0.050(2) Uani 1 1 d .
H36A H 0.2248 0.9757 0.7320 0.060 Uiso 1 1 calc R
C37 C 0.3967(5) 0.8141(5) 0.7197(4) 0.0341(14) Uani 1 1 d .
C38 C 0.4065(5) 0.7492(5) 0.6597(5) 0.0401(16) Uani 1 1 d .
H38A H 0.4334 0.7722 0.6084 0.048 Uiso 1 1 calc R
C39 C 0.3773(6) 0.6499(6) 0.6731(6) 0.055(2) Uani 1 1 d .
H39A H 0.3860 0.6055 0.6314 0.066 Uiso 1 1 calc R
C40 C 0.3363(6) 0.6167(6) 0.7465(6) 0.056(2) Uani 1 1 d .
H40A H 0.3165 0.5494 0.7557 0.067 Uiso 1 1 calc R
C41 C 0.3238(6) 0.6819(6) 0.8072(6) 0.056(2) Uani 1 1 d .
H41A H 0.2938 0.6599 0.8578 0.068 Uiso 1 1 calc R
C42 C 0.3549(5) 0.7788(5) 0.7940(5) 0.0424(17) Uani 1 1 d .
H42A H 0.3478 0.8224 0.8362 0.051 Uiso 1 1 calc R
C43 C 0.9942(5) 0.6284(4) 0.4463(4) 0.0282(13) Uani 1 1 d .
H43A H 0.9498 0.6250 0.4041 0.034 Uiso 1 1 calc R
C44 C 1.0960(5) 0.5823(5) 0.4472(4) 0.0338(14) Uani 1 1 d .
H44A H 1.1319 0.5438 0.4062 0.041 Uiso 1 1 calc R
C45 C 1.0349(4) 0.6738(4) 0.5643(4) 0.0249(12) Uani 1 1 d .
C46 C 1.0076(4) 0.7228(4) 0.6366(3) 0.0224(11) Uani 1 1 d .
C47 C 0.9032(4) 0.7790(4) 0.6417(3) 0.0223(12) Uani 1 1 d .
C48 C 0.8716(4) 0.8206(4) 0.7143(3) 0.0240(12) Uani 1 1 d .
H48A H 0.8045 0.8624 0.7196 0.029 Uiso 1 1 calc R
C49 C 0.9354(5) 0.8027(5) 0.7792(3) 0.0281(13) Uani 1 1 d .
C50 C 1.0392(5) 0.7489(5) 0.7710(4) 0.0334(14) Uani 1 1 d .
H50A H 1.0842 0.7395 0.8141 0.040 Uiso 1 1 calc R
C51 C 1.0750(5) 0.7103(5) 0.6999(4) 0.0305(13) Uani 1 1 d .
H51A H 1.1454 0.6750 0.6935 0.037 Uiso 1 1 calc R
C52 C 0.7824(5) 0.8451(5) 0.8755(4) 0.0292(13) Uani 1 1 d .
C53 C 0.7184(5) 0.7753(5) 0.8540(4) 0.0318(14) Uani 1 1 d .
H53A H 0.7491 0.7201 0.8239 0.038 Uiso 1 1 calc R
C54 C 0.6081(5) 0.7865(5) 0.8768(4) 0.0392(16) Uani 1 1 d .
H54A H 0.5638 0.7402 0.8607 0.047 Uiso 1 1 calc R
C55 C 0.5646(5) 0.8646(6) 0.9224(4) 0.0429(17) Uani 1 1 d .
H55A H 0.4904 0.8717 0.9386 0.051 Uiso 1 1 calc R
C56 C 0.6297(6) 0.9330(6) 0.9448(5) 0.0466(18) Uani 1 1 d .
H56A H 0.5996 0.9869 0.9764 0.056 Uiso 1 1 calc R
C57 C 0.7371(6) 0.9233(5) 0.9216(4) 0.0400(16) Uani 1 1 d .
H57A H 0.7807 0.9705 0.9372 0.048 Uiso 1 1 calc R
C58 C 0.9663(5) 0.8425(5) 0.9133(4) 0.0309(13) Uani 1 1 d .
C59 C 1.0483(5) 0.9037(5) 0.8981(4) 0.0388(16) Uani 1 1 d .
H59A H 1.0552 0.9419 0.8483 0.047 Uiso 1 1 calc R
C60 C 1.1196(6) 0.9093(5) 0.9546(4) 0.0415(16) Uani 1 1 d .
H60A H 1.1771 0.9492 0.9430 0.050 Uiso 1 1 calc R
C61 C 1.1076(6) 0.8574(5) 1.0274(5) 0.0433(17) Uani 1 1 d .
H61A H 1.1556 0.8627 1.0669 0.052 Uiso 1 1 calc R
C62 C 1.0251(6) 0.7970(6) 1.0434(4) 0.0452(17) Uani 1 1 d .
H62A H 1.0170 0.7604 1.0938 0.054 Uiso 1 1 calc R
C63 C 0.9549(6) 0.7901(5) 0.9861(4) 0.0390(15) Uani 1 1 d .
H63A H 0.8984 0.7488 0.9972 0.047 Uiso 1 1 calc R
C64 C 0.7699(12) 0.1003(10) 0.7086(10) 0.133(6) Uani 1 1 d .
H64A H 0.7488 0.0354 0.6918 0.159 Uiso 1 1 calc R
Cl1 Cl 0.8810(3) 0.0989(3) 0.7577(2) 0.1218(12) Uani 1 1 d .
Cl2 Cl 0.7685(5) 0.2135(4) 0.6414(4) 0.182(2) Uani 1 1 d .
Cl3 Cl 0.6694(9) 0.1916(7) 0.7722(10) 0.414(8) Uani 1 1 d .
Ir1 Ir 0.815089(17) 0.770564(16) 0.549661(13) 0.01922(7) Uani 1 1 d .
N1 N 0.7259(4) 0.7292(3) 0.4585(3) 0.0249(10) Uani 1 1 d .
N2 N 0.7464(5) 0.4700(4) 0.7886(3) 0.0426(14) Uani 1 1 d .
N3 N 0.8543(4) 0.9069(3) 0.4841(3) 0.0233(10) Uani 1 1 d .
N4 N 0.4303(4) 0.9130(4) 0.7074(3) 0.0336(12) Uani 1 1 d .
N5 N 0.9598(4) 0.6810(3) 0.5122(3) 0.0241(10) Uani 1 1 d .
N6 N 0.8943(4) 0.8353(5) 0.8535(3) 0.0359(13) Uani 1 1 d .
S1 S 0.60103(16) 0.61717(15) 0.40788(12) 0.0467(5) Uani 1 1 d .
S2 S 0.81369(14) 1.09578(11) 0.43784(10) 0.0350(4) Uani 1 1 d .
S3 S 1.15228(12) 0.60248(13) 0.53274(10) 0.0344(4) Uani 1 1 d .

loop_
_atom_site_aniso_label
_atom_site_aniso_U_11
_atom_site_aniso_U_22
_atom_site_aniso_U_33
_atom_site_aniso_U_23
_atom_site_aniso_U_13
_atom_site_aniso_U_12
C1 0.041(4) 0.029(3) 0.034(4) -0.002(3) -0.004(3) 0.004(3)
C2 0.056(5) 0.045(4) 0.038(4) -0.005(3) -0.024(3) 0.009(3)
C3 0.022(3) 0.029(3) 0.043(4) -0.011(3) 0.003(3) -0.004(2)
C4 0.017(3) 0.026(3) 0.036(3) 0.001(2) 0.003(2) 0.000(2)
C5 0.022(3) 0.013(2) 0.027(3) -0.001(2) 0.005(2) 0.003(2)
C6 0.022(3) 0.019(3) 0.032(3) -0.002(2) 0.001(2) 0.000(2)
C7 0.032(3) 0.022(3) 0.037(4) 0.006(2) 0.009(3) 0.006(2)
C8 0.033(4) 0.025(3) 0.055(5) 0.003(3) 0.008(3) -0.010(3)
C9 0.027(3) 0.032(3) 0.056(5) 0.000(3) 0.000(3) -0.010(3)
C10 0.051(4) 0.037(4) 0.039(4) 0.016(3) 0.003(3) -0.001(3)
C11 0.046(5) 0.065(5) 0.047(5) 0.017(4) -0.003(4) 0.010(4)
C12 0.053(6) 0.107(8) 0.055(6) 0.027(6) -0.004(5) 0.007(5)
C13 0.067(7) 0.112(10) 0.080(8) 0.043(7) -0.024(6) -0.023(7)
C14 0.121(10) 0.069(7) 0.072(7) 0.021(6) -0.045(7) -0.028(7)
C15 0.092(7) 0.050(5) 0.046(5) 0.008(4) -0.006(5) -0.006(5)
C16 0.054(5) 0.044(4) 0.051(5) 0.016(3) 0.022(4) 0.002(3)
C17 0.055(5) 0.052(5) 0.065(6) 0.021(4) 0.024(4) 0.009(4)
C18 0.043(5) 0.100(8) 0.076(7) 0.036(6) 0.024(5) 0.013(5)
C19 0.083(8) 0.125(10) 0.099(9) 0.063(8) 0.048(7) 0.011(7)
C20 0.097(9) 0.099(9) 0.111(10) 0.069(8) 0.039(8) 0.011(7)
C21 0.060(6) 0.075(6) 0.077(7) 0.051(5) 0.019(5) 0.010(5)
C22 0.027(3) 0.030(3) 0.023(3) -0.002(2) 0.006(2) -0.003(2)
C23 0.033(3) 0.030(3) 0.035(4) 0.002(3) 0.010(3) -0.009(3)
C24 0.029(3) 0.017(3) 0.027(3) 0.003(2) -0.003(2) -0.003(2)
C25 0.025(3) 0.025(3) 0.026(3) -0.005(2) 0.002(2) -0.003(2)
C26 0.025(3) 0.016(3) 0.024(3) -0.005(2) 0.002(2) -0.002(2)
C27 0.024(3) 0.023(3) 0.031(3) -0.004(2) 0.006(2) -0.003(2)
C28 0.025(3) 0.027(3) 0.033(3) -0.007(2) 0.004(2) -0.001(2)
C29 0.029(3) 0.024(3) 0.038(4) -0.002(3) 0.005(3) 0.007(2)
C30 0.033(3) 0.017(3) 0.043(4) 0.002(2) 0.004(3) 0.003(2)
C31 0.042(4) 0.026(3) 0.038(4) 0.004(3) 0.017(3) 0.004(3)
C32 0.060(5) 0.047(4) 0.032(4) 0.001(3) 0.007(3) 0.006(4)
C33 0.106(8) 0.045(5) 0.036(4) -0.005(3) 0.013(5) -0.009(5)
C34 0.100(8) 0.042(5) 0.058(6) -0.009(4) 0.042(6) 0.003(5)
C35 0.065(6) 0.053(5) 0.068(6) 0.011(4) 0.045(5) 0.017(4)
C36 0.040(4) 0.043(4) 0.058(5) 0.003(3) 0.025(4) 0.006(3)
C37 0.018(3) 0.034(3) 0.048(4) -0.001(3) -0.001(3) 0.001(2)
C38 0.026(3) 0.038(4) 0.058(5) -0.009(3) 0.001(3) -0.006(3)
C39 0.025(4) 0.038(4) 0.103(7) -0.014(4) -0.010(4) -0.003(3)
C40 0.032(4) 0.034(4) 0.100(7) 0.013(4) -0.009(4) -0.009(3)
C41 0.027(4) 0.053(5) 0.083(7) 0.026(4) -0.006(4) -0.004(3)
C42 0.023(3) 0.041(4) 0.060(5) 0.010(3) -0.002(3) 0.000(3)
C43 0.030(3) 0.027(3) 0.026(3) -0.005(2) 0.003(2) 0.001(2)
C44 0.034(3) 0.030(3) 0.036(4) -0.011(3) 0.004(3) 0.004(3)
C45 0.017(3) 0.023(3) 0.033(3) -0.007(2) 0.004(2) 0.004(2)
C46 0.018(3) 0.021(3) 0.027(3) -0.002(2) 0.004(2) -0.002(2)
C47 0.019(3) 0.017(3) 0.030(3) -0.004(2) 0.009(2) -0.003(2)
C48 0.019(3) 0.024(3) 0.028(3) -0.004(2) 0.003(2) -0.002(2)
C49 0.026(3) 0.038(3) 0.021(3) -0.007(2) 0.003(2) -0.007(3)
C50 0.025(3) 0.044(4) 0.033(4) -0.009(3) -0.007(3) -0.003(3)
C51 0.020(3) 0.039(3) 0.032(3) -0.004(3) -0.002(2) 0.000(2)
C52 0.029(3) 0.036(3) 0.023(3) -0.003(2) 0.000(2) -0.004(3)
C53 0.032(3) 0.031(3) 0.032(3) -0.003(3) 0.004(3) -0.006(3)
C54 0.031(4) 0.042(4) 0.044(4) -0.004(3) 0.008(3) -0.011(3)
C55 0.025(3) 0.061(5) 0.040(4) -0.003(3) 0.007(3) -0.001(3)
C56 0.038(4) 0.052(5) 0.049(5) -0.020(4) 0.004(3) 0.003(3)
C57 0.041(4) 0.043(4) 0.037(4) -0.018(3) 0.004(3) -0.004(3)
C58 0.028(3) 0.036(3) 0.029(3) -0.008(3) -0.002(3) 0.002(3)
C59 0.039(4) 0.050(4) 0.030(4) -0.004(3) -0.004(3) -0.011(3)
C60 0.044(4) 0.040(4) 0.044(4) -0.004(3) -0.011(3) -0.011(3)
C61 0.047(4) 0.036(4) 0.050(5) -0.009(3) -0.019(3) 0.000(3)
C62 0.049(4) 0.046(4) 0.038(4) 0.004(3) -0.004(3) -0.002(3)
C63 0.039(4) 0.040(4) 0.039(4) -0.002(3) -0.002(3) -0.008(3)
C64 0.151(14) 0.058(7) 0.197(16) -0.002(9) -0.102(12) 0.003(8)
Cl1 0.126(3) 0.123(3) 0.118(3) -0.033(2) -0.018(2) 0.001(2)
Cl2 0.233(6) 0.113(3) 0.211(6) 0.006(4) -0.051(5) -0.053(4)
Cl3 0.301(12) 0.201(9) 0.76(3) -0.087(12) 0.033(14) -0.090(8)
Ir1 0.01620(11) 0.01667(11) 0.02385(12) -0.00223(7) 0.00291(7) -0.00055(7)
N1 0.026(2) 0.021(2) 0.025(3) 0.0024(19) -0.0029(19) 0.0047(19)
N2 0.046(4) 0.038(3) 0.037(3) 0.016(3) 0.009(3) -0.002(3)
N3 0.028(3) 0.021(2) 0.021(2) 0.0048(18) -0.0050(19) -0.0053(19)
N4 0.030(3) 0.026(3) 0.042(3) -0.002(2) 0.011(2) 0.002(2)
N5 0.022(2) 0.013(2) 0.035(3) -0.0055(19) 0.006(2) -0.0006(18)
N6 0.023(3) 0.057(4) 0.030(3) -0.016(3) 0.002(2) -0.010(2)
S1 0.0480(11) 0.0463(11) 0.0510(12) -0.0085(9) -0.0168(9) -0.0150(8)
S2 0.0387(9) 0.0213(7) 0.0422(10) 0.0045(6) 0.0071(7) -0.0034(6)
S3 0.0227(7) 0.0367(9) 0.0413(10) -0.0112(7) 0.0026(6) 0.0086(6)

loop_
_atom_type_symbol
_atom_type_description
_atom_type_scat_dispersion_real
_atom_type_scat_dispersion_imag
_atom_type_scat_source
C C 0.0033 0.0016 'International Tables Vol C Tables 4.2.6.8 and 6.1.1.4'
H H 0.0000 0.0000 'International Tables Vol C Tables 4.2.6.8 and 6.1.1.4'
N N 0.0061 0.0033 'International Tables Vol C Tables 4.2.6.8 and 6.1.1.4'
S S 0.1246 0.1234 'International Tables Vol C Tables 4.2.6.8 and 6.1.1.4'
Ir Ir -1.4442 7.9887 'International Tables Vol C Tables 4.2.6.8 and 6.1.1.4'
Cl Cl 0.1484 0.1585 'International Tables Vol C Tables 4.2.6.8 and 6.1.1.4'

loop_
_geom_angle_atom_site_label_1
_geom_angle_atom_site_label_2
_geom_angle_atom_site_label_3
_geom_angle
C2 C1 N1 113.8(6)
C2 C1 H1A 123.1
N1 C1 H1A 123.1
C1 C2 S1 111.1(6)
C1 C2 H2A 124.4
S1 C2 H2A 124.4
N1 C3 C4 118.0(5)
N1 C3 S1 112.3(5)
C4 C3 S1 129.7(5)
C9 C4 C5 122.1(6)
C9 C4 C3 123.2(6)
C5 C4 C3 114.6(5)
C6 C5 C4 116.1(5)
C6 C5 Ir1 129.3(4)
C4 C5 Ir1 114.6(4)
C5 C6 C7 123.1(6)
C5 C6 H6A 118.4
C7 C6 H6A 118.4
C8 C7 N2 121.2(6)
C8 C7 C6 119.0(6)
N2 C7 C6 119.7(6)
C9 C8 C7 119.8(6)
C9 C8 H8A 120.1
C7 C8 H8A 120.1
C8 C9 C4 119.9(6)
C8 C9 H9A 120.0
C4 C9 H9A 120.0
C15 C10 C11 120.0(8)
C15 C10 N2 120.9(8)
C11 C10 N2 119.1(7)
C12 C11 C10 121.9(10)
C12 C11 H11A 119.0
C10 C11 H11A 119.0
C11 C12 C13 118.9(10)
C11 C12 H12A 120.6
C13 C12 H12A 120.6
C12 C13 C14 119.9(10)
C12 C13 H13A 120.1
C14 C13 H13A 120.1
C13 C14 C15 120.1(10)
C13 C14 H14A 120.0
C15 C14 H14A 120.0
C10 C15 C14 119.2(10)
C10 C15 H15A 120.4
C14 C15 H15A 120.4
N2 C16 C17 121.2(7)
N2 C16 C21 119.5(7)
C17 C16 C21 119.3(7)
C18 C17 C16 119.8(8)
C18 C17 H17A 120.1
C16 C17 H17A 120.1
C17 C18 C19 120.9(9)
C17 C18 H18A 119.6
C19 C18 H18A 119.6
C20 C19 C18 119.2(8)
C20 C19 H19A 120.4
C18 C19 H19A 120.4
C21 C20 C19 120.8(9)
C21 C20 H20A 119.6
C19 C20 H20A 119.6
C20 C21 C16 119.8(9)
C20 C21 H21A 120.1
C16 C21 H21A 120.1
C23 C22 N3 113.5(5)
C23 C22 H22A 123.2
N3 C22 H22A 123.2
C22 C23 S2 111.0(4)
C22 C23 H23A 124.5
S2 C23 H23A 124.5
N3 C24 C25 117.0(5)
N3 C24 S2 113.8(4)
C25 C24 S2 129.2(4)
C30 C25 C26 122.1(5)
C30 C25 C24 123.9(5)
C26 C25 C24 114.0(5)
C27 C26 C25 116.0(5)
C27 C26 Ir1 129.1(4)
C25 C26 Ir1 114.8(4)
C26 C27 C28 122.8(5)
C26 C27 H27A 118.6
C28 C27 H27A 118.6
C27 C28 C29 119.7(5)
C27 C28 N4 121.7(5)
C29 C28 N4 118.6(5)
C30 C29 C28 119.3(5)
C30 C29 H29A 120.3
C28 C29 H29A 120.3
C25 C30 C29 120.1(5)
C25 C30 H30A 120.0
C29 C30 H30A 120.0
C36 C31 C32 119.6(7)
C36 C31 N4 120.9(7)
C32 C31 N4 119.5(6)
C31 C32 C33 120.0(8)
C31 C32 H32A 120.0
C33 C32 H32A 120.0
C34 C33 C32 120.1(9)
C34 C33 H33A 120.0
C32 C33 H33A 120.0
C35 C34 C33 119.4(8)
C35 C34 H34A 120.3
C33 C34 H34A 120.3
C34 C35 C36 121.8(9)
C34 C35 H35A 119.1
C36 C35 H35A 119.1
C31 C36 C35 119.2(9)
C31 C36 H36A 120.4
C35 C36 H36A 120.4
C38 C37 C42 118.2(6)
C38 C37 N4 121.2(6)
C42 C37 N4 120.6(6)
C37 C38 C39 121.0(7)
C37 C38 H38A 119.5
C39 C38 H38A 119.5
C40 C39 C38 120.0(8)
C40 C39 H39A 120.0
C38 C39 H39A 120.0
C39 C40 C41 119.8(7)
C39 C40 H40A 120.1
C41 C40 H40A 120.1
C42 C41 C40 119.9(8)
C42 C41 H41A 120.0
C40 C41 H41A 120.0
C41 C42 C37 121.2(8)
C41 C42 H42A 119.4
C37 C42 H42A 119.4
C44 C43 N5 114.1(6)
C44 C43 H43A 122.9
N5 C43 H43A 122.9
C43 C44 S3 110.8(5)
C43 C44 H44A 124.6
S3 C44 H44A 124.6
N5 C45 C46 117.8(5)
N5 C45 S3 112.2(4)
C46 C45 S3 130.0(5)
C51 C46 C47 122.2(5)
C51 C46 C45 122.9(5)
C47 C46 C45 114.7(5)
C48 C47 C46 115.6(5)
C48 C47 Ir1 128.9(4)
C46 C47 Ir1 114.8(4)
C49 C48 C47 122.4(5)
C49 C48 H48A 118.8
C47 C48 H48A 118.8
C48 C49 C50 120.0(5)
C48 C49 N6 120.0(5)
C50 C49 N6 120.0(6)
C51 C50 C49 119.4(6)
C51 C50 H50A 120.3
C49 C50 H50A 120.3
C50 C51 C46 120.2(6)
C50 C51 H51A 119.9
C46 C51 H51A 119.9
C57 C52 C53 119.3(6)
C57 C52 N6 119.5(6)
C53 C52 N6 121.1(6)
C52 C53 C54 120.0(6)
C52 C53 H53A 120.0
C54 C53 H53A 120.0
C55 C54 C53 119.9(6)
C55 C54 H54A 120.1
C53 C54 H54A 120.1
C54 C55 C56 119.7(6)
C54 C55 H55A 120.1
C56 C55 H55A 120.1
C57 C56 C55 120.6(7)
C57 C56 H56A 119.7
C55 C56 H56A 119.7
C56 C57 C52 120.6(6)
C56 C57 H57A 119.7
C52 C57 H57A 119.7
C63 C58 C59 119.4(6)
C63 C58 N6 120.6(6)
C59 C58 N6 120.0(6)
C60 C59 C58 120.5(6)
C60 C59 H59A 119.8
C58 C59 H59A 119.8
C61 C60 C59 120.0(7)
C61 C60 H60A 120.0
C59 C60 H60A 120.0
C60 C61 C62 119.8(7)
C60 C61 H61A 120.1
C62 C61 H61A 120.1
C63 C62 C61 120.0(7)
C63 C62 H62A 120.0
C61 C62 H62A 120.0
C58 C63 C62 120.2(6)
C58 C63 H63A 119.9
C62 C63 H63A 119.9
Cl1 C64 Cl2 104.1(8)
Cl1 C64 Cl3 99.5(9)
Cl2 C64 Cl3 82.6(7)
Cl1 C64 H64A 121.0
Cl2 C64 H64A 121.0
Cl3 C64 H64A 121.0
C47 Ir1 C26 95.7(2)
C47 Ir1 C5 90.2(2)
C26 Ir1 C5 93.9(2)
C47 Ir1 N3 96.98(19)
C26 Ir1 N3 79.5(2)
C5 Ir1 N3 170.7(2)
C47 Ir1 N5 80.0(2)
C26 Ir1 N5 171.75(19)
C5 Ir1 N5 93.14(19)
N3 Ir1 N5 93.93(18)
C47 Ir1 N1 168.45(18)
C26 Ir1 N1 91.1(2)
C5 Ir1 N1 80.1(2)
N3 Ir1 N1 93.41(18)
N5 Ir1 N1 94.33(18)
C3 N1 C1 112.3(6)
C3 N1 Ir1 112.6(4)
C1 N1 Ir1 135.0(4)
C16 N2 C7 121.6(6)
C16 N2 C10 119.5(6)
C7 N2 C10 118.8(5)
C24 N3 C22 112.0(5)
C24 N3 Ir1 114.4(4)
C22 N3 Ir1 133.5(4)
C37 N4 C31 119.0(5)
C37 N4 C28 121.1(5)
C31 N4 C28 119.8(5)
C45 N5 C43 112.5(5)
C45 N5 Ir1 112.6(4)
C43 N5 Ir1 134.8(4)
C49 N6 C52 121.5(5)
C49 N6 C58 119.6(5)
C52 N6 C58 118.1(5)
C2 S1 C3 90.4(3)
C24 S2 C23 89.7(3)
C44 S3 C45 90.4(3)

loop_
_geom_bond_atom_site_label_1
_geom_bond_atom_site_label_2
_geom_bond_distance
C1 C2 1.349(9)
C1 N1 1.375(8)
C1 H1A 0.9500
C2 S1 1.701(8)
C2 H2A 0.9500
C3 N1 1.331(7)
C3 C4 1.453(9)
C3 S1 1.716(7)
C4 C9 1.399(8)
C4 C5 1.420(8)
C5 C6 1.377(8)
C5 Ir1 2.021(5)
C6 C7 1.413(8)
C6 H6A 0.9500
C7 C8 1.398(10)
C7 N2 1.406(8)
C8 C9 1.384(10)
C8 H8A 0.9500
C9 H9A 0.9500
C10 C15 1.364(12)
C10 C11 1.380(11)
C10 N2 1.437(10)
C11 C12 1.372(12)
C11 H11A 0.9500
C12 C13 1.384(16)
C12 H12A 0.9500
C13 C14 1.393(16)
C13 H13A 0.9500
C14 C15 1.406(14)
C14 H14A 0.9500
C15 H15A 0.9500
C16 N2 1.404(8)
C16 C17 1.405(11)
C16 C21 1.405(10)
C17 C18 1.388(10)
C17 H17A 0.9500
C18 C19 1.394(13)
C18 H18A 0.9500
C19 C20 1.393(15)
C19 H19A 0.9500
C20 C21 1.391(12)
C20 H20A 0.9500
C21 H21A 0.9500
C22 C23 1.342(8)
C22 N3 1.391(7)
C22 H22A 0.9500
C23 S2 1.724(6)
C23 H23A 0.9500
C24 N3 1.313(7)
C24 C25 1.468(8)
C24 S2 1.707(5)
C25 C30 1.390(8)
C25 C26 1.433(8)
C26 C27 1.389(7)
C26 Ir1 2.019(5)
C27 C28 1.397(8)
C27 H27A 0.9500
C28 C29 1.407(8)
C28 N4 1.426(7)
C29 C30 1.391(8)
C29 H29A 0.9500
C30 H30A 0.9500
C31 C36 1.385(10)
C31 C32 1.387(11)
C31 N4 1.421(8)
C32 C33 1.394(10)
C32 H32A 0.9500
C33 C34 1.390(14)
C33 H33A 0.9500
C34 C35 1.349(14)
C34 H34A 0.9500
C35 C36 1.398(11)
C35 H35A 0.9500
C36 H36A 0.9500
C37 C38 1.376(10)
C37 C42 1.396(10)
C37 N4 1.417(8)
C38 C39 1.401(10)
C38 H38A 0.9500
C39 C40 1.371(12)
C39 H39A 0.9500
C40 C41 1.388(13)
C40 H40A 0.9500
C41 C42 1.380(10)
C41 H41A 0.9500
C42 H42A 0.9500
C43 C44 1.346(9)
C43 N5 1.381(7)
C43 H43A 0.9500
C44 S3 1.721(7)
C44 H44A 0.9500
C45 N5 1.333(8)
C45 C46 1.437(8)
C45 S3 1.722(5)
C46 C51 1.405(8)
C46 C47 1.422(7)
C47 C48 1.405(8)
C47 Ir1 2.005(6)
C48 C49 1.397(8)
C48 H48A 0.9500
C49 C50 1.406(9)
C49 N6 1.412(7)
C50 C51 1.375(9)
C50 H50A 0.9500
C51 H51A 0.9500
C52 C57 1.387(8)
C52 C53 1.389(8)
C52 N6 1.424(8)
C53 C54 1.409(9)
C53 H53A 0.9500
C54 C55 1.374(9)
C54 H54A 0.9500
C55 C56 1.391(10)
C55 H55A 0.9500
C56 C57 1.375(9)
C56 H56A 0.9500
C57 H57A 0.9500
C58 C63 1.369(9)
C58 C59 1.390(9)
C58 N6 1.430(8)
C59 C60 1.377(9)
C59 H59A 0.9500
C60 C61 1.368(10)
C60 H60A 0.9500
C61 C62 1.389(10)
C61 H61A 0.9500
C62 C63 1.382(10)
C62 H62A 0.9500
C63 H63A 0.9500
C64 Cl1 1.681(13)
C64 Cl2 1.795(14)
C64 Cl3 1.961(19)
C64 H64A 1.0000
Ir1 N3 2.124(4)
Ir1 N5 2.125(4)
Ir1 N1 2.129(5)
